data_2018021
loop_
_publ_author_name
'Stavila, Vitalie'
'Bulimestru, Ion'
'Gulea, Aurelian'
'Colson, Adam C.'
'Whitmire, Kenton H.'

_publ_section_title
;
 Hexaaquacobalt(II) and hexaaquanickel(II)
 bis(\m-pyridine-2,6-dicarboxylato)bis[(pyridine-2,6-dicarboxylato)bismuthate(III)]
 dihydrate
;
_journal_coeditor_code SQ3274
_journal_issue 3
_journal_name_full 'Acta Crystallographica Section C'
_journal_page_first m65
_journal_page_last m68
_journal_paper_doi 10.1107/S0108270110053497
_journal_volume 67
_journal_year 2011
_chemical_formula_iupac '[Co (H2 O)6] [Bi2 (C7 H4 N O4)4] , 2H2 O'
_chemical_formula_moiety 'H12 Co1 O6 2+, C27 H16 Bi2 N4 O16 2-, 2H2 O'
_chemical_formula_sum 'C28 H28 Bi2 Co N4 O24'
_chemical_formula_weight 1281.43
_chemical_name_systematic
;
hexaaquacobalt(II) bis(\m-pyridine-2,6-dicarboxylato)bis[(pyridine-2,6-
dicarboxylato)bismuthate(III)] dihydrate
;
_space_group_IT_number 2
_symmetry_cell_setting triclinic
_symmetry_space_group_name_Hall '-P 1'
_symmetry_space_group_name_H-M 'P -1'
_atom_sites_solution_hydrogens geom
_atom_sites_solution_primary direct
_atom_sites_solution_secondary difmap
_audit_creation_method SHELXL97
_cell_angle_alpha 112.99(3)
_cell_angle_beta 90.67(3)
_cell_angle_gamma 97.44(3)
_cell_formula_units_Z 1
_cell_length_a 7.2966(15)
_cell_length_b 11.184(2)
_cell_length_c 12.004(2)
_cell_measurement_reflns_used 9400
_cell_measurement_temperature 293(2)
_cell_measurement_theta_max 28.65
_cell_measurement_theta_min 2.82
_cell_volume 892.1(4)
_computing_cell_refinement 'XSCANS (Bruker, 1997)'
_computing_data_collection 'XSCANS (Bruker, 1997)'
_computing_data_reduction 'SHELXTL (Sheldrick, 2008)'
_computing_molecular_graphics 'SHELXTL (Sheldrick, 2008)'
_computing_publication_material 'SHELXTL (Sheldrick, 2008)'
_computing_structure_refinement 'SHELXL97 (Sheldrick, 2008)'
_computing_structure_solution 'SHELXS97 (Sheldrick, 2008)'
_diffrn_ambient_temperature 293(2)
_diffrn_measured_fraction_theta_full 0.922
_diffrn_measured_fraction_theta_max 0.922
_diffrn_measurement_device_type 'Bruker CCD 1000 area-detector'
_diffrn_measurement_method \w
_diffrn_radiation_monochromator graphite
_diffrn_radiation_source 'fine-focus sealed tube'
_diffrn_radiation_type MoK\a
_diffrn_radiation_wavelength 0.71073
_diffrn_reflns_av_R_equivalents 0.0347
_diffrn_reflns_av_sigmaI/netI 0.0360
_diffrn_reflns_limit_h_max 9
_diffrn_reflns_limit_h_min -9
_diffrn_reflns_limit_k_max 14
_diffrn_reflns_limit_k_min -14
_diffrn_reflns_limit_l_max 15
_diffrn_reflns_limit_l_min -15
_diffrn_reflns_number 10685
_diffrn_reflns_theta_full 28.54
_diffrn_reflns_theta_max 28.54
_diffrn_reflns_theta_min 2.00
_exptl_absorpt_coefficient_mu 10.403
_exptl_absorpt_correction_T_max 0.3941
_exptl_absorpt_correction_T_min 0.2186
_exptl_absorpt_correction_type multi-scan
_exptl_absorpt_process_details '(SADABS; Sheldrick, 1996)'
_exptl_crystal_colour light-pink
_exptl_crystal_density_diffrn 2.385
_exptl_crystal_density_method 'not measured'
_exptl_crystal_description plate
_exptl_crystal_F_000 609
_exptl_crystal_size_max 0.21
_exptl_crystal_size_mid 0.16
_exptl_crystal_size_min 0.11
_refine_diff_density_max 1.100
_refine_diff_density_min -1.725
_refine_ls_extinction_method none
_refine_ls_goodness_of_fit_ref 1.073
_refine_ls_hydrogen_treatment mixed
_refine_ls_matrix_type full
_refine_ls_number_parameters 292
_refine_ls_number_reflns 4176
_refine_ls_number_restraints 12
_refine_ls_restrained_S_all 1.072
_refine_ls_R_factor_all 0.0268
_refine_ls_R_factor_gt 0.0244
_refine_ls_shift/su_max 0.001
_refine_ls_shift/su_mean 0.000
_refine_ls_structure_factor_coef Fsqd
_refine_ls_weighting_details 'calc w = 1/[\s^2^(Fo^2^)+(0.0304P)^2^+1.1642P] where P=(Fo^2^+2Fc^2^)/3'
_refine_ls_weighting_scheme calc
_refine_ls_wR_factor_gt 0.0620
_refine_ls_wR_factor_ref 0.0634
_reflns_number_gt 3914
_reflns_number_total 4176
_reflns_threshold_expression I>2\s(I)
_cod_data_source_file sq3274.cif
_cod_data_source_block I
_cod_original_cell_volume 892.1(3)
_cod_database_code 2018021
_cod_database_fobs_code 2018021

loop_
_symmetry_equiv_pos_as_xyz
'x, y, z'
'-x, -y, -z'

loop_
_atom_site_type_symbol
_atom_site_label
_atom_site_fract_x
_atom_site_fract_y
_atom_site_fract_z
_atom_site_U_iso_or_equiv
_atom_site_adp_type
_atom_site_calc_flag
_atom_site_refinement_flags
_atom_site_occupancy
_atom_site_disorder_assembly
_atom_site_disorder_group
Bi Bi1 0.389333(19) 0.311936(13) 0.371001(12) 0.02241(6) Uani d . 1 . .
N N1 0.3445(5) 0.2102(3) 0.5221(3) 0.0242(7) Uani d . 1 . .
N N2 0.5785(5) 0.2340(3) 0.2057(3) 0.0234(7) Uani d . 1 . .
O O11 0.4431(5) 0.4703(3) 0.6070(3) 0.0318(7) Uani d . 1 . .
O O12 0.4744(5) 0.4851(3) 0.7978(3) 0.0353(7) Uani d . 1 . .
O O13 0.3068(5) 0.0871(3) 0.2822(3) 0.0331(7) Uani d . 1 . .
O O14 0.2018(6) -0.1019(3) 0.2943(3) 0.0454(9) Uani d . 1 . .
O O21 0.2421(4) 0.2833(3) 0.1716(3) 0.0288(6) Uani d . 1 . .
O O22 0.2624(5) 0.2020(4) -0.0287(3) 0.0467(9) Uani d . 1 . .
O O23 0.6765(4) 0.2977(3) 0.4349(3) 0.0325(7) Uani d . 1 . .
O O24 0.9639(5) 0.2571(4) 0.3941(3) 0.0455(9) Uani d . 1 . .
C C11 0.4371(6) 0.4224(4) 0.6881(4) 0.0269(8) Uani d . 1 . .
C C12 0.3773(6) 0.2763(4) 0.6420(4) 0.0253(8) Uani d . 1 . .
C C13 0.3537(7) 0.2131(4) 0.7204(4) 0.0319(9) Uani d . 1 . .
H H13A 0.3811 0.2596 0.8033 0.038 Uiso calc R 1 . .
C C14 0.2895(8) 0.0816(5) 0.6751(4) 0.0428(12) Uani d . 1 . .
H H14A 0.2685 0.0384 0.7271 0.051 Uiso calc R 1 . .
C C15 0.2561(8) 0.0134(5) 0.5511(4) 0.0387(11) Uani d . 1 . .
H H15A 0.2141 -0.0763 0.5183 0.046 Uiso calc R 1 . .
C C16 0.2866(6) 0.0815(4) 0.4770(4) 0.0272(8) Uani d . 1 . .
C C17 0.2610(6) 0.0155(4) 0.3405(4) 0.0280(8) Uani d . 1 . .
C C21 0.3229(6) 0.2311(4) 0.0764(4) 0.0288(9) Uani d . 1 . .
C C22 0.5142(6) 0.2002(4) 0.0925(4) 0.0259(8) Uani d . 1 . .
C C23 0.6174(6) 0.1385(4) -0.0042(4) 0.0305(9) Uani d . 1 . .
H H23A 0.5724 0.1174 -0.0834 0.037 Uiso calc R 1 . .
C C24 0.7881(6) 0.1089(4) 0.0187(4) 0.0331(9) Uani d . 1 . .
H H24A 0.8581 0.0655 -0.0451 0.040 Uiso calc R 1 . .
C C25 0.8540(6) 0.1445(4) 0.1380(4) 0.0304(9) Uani d . 1 . .
H H25A 0.9681 0.1250 0.1556 0.036 Uiso calc R 1 . .
C C26 0.7457(6) 0.2100(4) 0.2303(4) 0.0263(8) Uani d . 1 . .
C C27 0.8038(6) 0.2583(4) 0.3617(4) 0.0304(9) Uani d . 1 . .
Co Co1 0.0000 0.5000 0.0000 0.02622(16) Uani d S 1 . .
O O1 -0.2898(5) 0.4621(4) -0.0162(3) 0.0439(8) Uani d D 1 . .
H H1A -0.359(6) 0.463(6) 0.039(3) 0.053 Uiso d D 1 . .
H H1B -0.356(6) 0.471(6) -0.069(4) 0.053 Uiso d D 1 . .
O O2 -0.0030(5) 0.5428(3) -0.1541(3) 0.0376(7) Uani d D 1 . .
H H2A -0.022(7) 0.478(3) -0.221(3) 0.045 Uiso d D 1 . .
H H2B -0.071(6) 0.596(4) -0.159(4) 0.045 Uiso d D 1 . .
O O3 -0.0090(5) 0.6937(3) 0.1035(3) 0.0387(8) Uani d D 1 . .
H H3A -0.077(6) 0.730(4) 0.074(5) 0.046 Uiso d D 1 . .
H H3B 0.066(6) 0.756(3) 0.153(4) 0.046 Uiso d D 1 . .
O O4 -0.0665(17) 0.3260(6) 0.6517(5) 0.146(4) Uani d D 1 . .
H H4A -0.077(19) 0.250(5) 0.652(10) 0.176 Uiso d D 1 . .
H H4B -0.058(19) 0.315(11) 0.579(3) 0.176 Uiso d D 1 . .

loop_
_atom_site_aniso_label
_atom_site_aniso_U_11
_atom_site_aniso_U_22
_atom_site_aniso_U_33
_atom_site_aniso_U_12
_atom_site_aniso_U_13
_atom_site_aniso_U_23
Bi1 0.03055(9) 0.02192(8) 0.01466(8) 0.00454(5) 0.00155(5) 0.00691(6)
N1 0.0319(17) 0.0214(16) 0.0178(16) 0.0038(13) 0.0022(13) 0.0061(13)
N2 0.0285(16) 0.0241(16) 0.0196(16) 0.0038(12) 0.0016(13) 0.0106(13)
O11 0.0517(19) 0.0236(14) 0.0202(14) 0.0036(13) 0.0044(13) 0.0091(12)
O12 0.0520(19) 0.0312(16) 0.0185(15) 0.0001(14) 0.0000(13) 0.0071(13)
O13 0.0528(19) 0.0251(15) 0.0174(14) 0.0006(13) 0.0037(13) 0.0057(12)
O14 0.073(3) 0.0279(17) 0.0243(17) -0.0103(16) -0.0036(16) 0.0042(14)
O21 0.0298(14) 0.0358(16) 0.0219(14) 0.0076(12) 0.0035(11) 0.0117(12)
O22 0.056(2) 0.066(2) 0.0207(16) 0.0290(19) -0.0018(15) 0.0140(17)
O23 0.0341(16) 0.0446(18) 0.0195(14) 0.0073(13) -0.0027(12) 0.0129(13)
O24 0.0348(17) 0.069(3) 0.0341(19) 0.0090(16) -0.0046(14) 0.0222(18)
C11 0.031(2) 0.027(2) 0.022(2) 0.0053(15) 0.0054(16) 0.0086(16)
C12 0.0298(19) 0.029(2) 0.0170(18) 0.0028(15) 0.0035(15) 0.0097(16)
C13 0.049(3) 0.030(2) 0.0178(19) 0.0012(18) 0.0002(17) 0.0115(17)
C14 0.074(4) 0.034(2) 0.023(2) -0.002(2) 0.003(2) 0.017(2)
C15 0.066(3) 0.023(2) 0.024(2) -0.005(2) -0.002(2) 0.0093(18)
C16 0.035(2) 0.0236(19) 0.0190(19) 0.0002(15) -0.0008(16) 0.0056(16)
C17 0.037(2) 0.025(2) 0.0194(19) 0.0007(16) -0.0006(16) 0.0082(16)
C21 0.037(2) 0.029(2) 0.024(2) 0.0082(17) -0.0002(16) 0.0131(17)
C22 0.033(2) 0.0246(19) 0.023(2) 0.0047(15) 0.0003(16) 0.0119(16)
C23 0.044(2) 0.029(2) 0.0180(19) 0.0067(17) 0.0054(17) 0.0081(16)
C24 0.036(2) 0.029(2) 0.030(2) 0.0059(17) 0.0120(18) 0.0062(18)
C25 0.026(2) 0.032(2) 0.032(2) 0.0052(16) 0.0058(17) 0.0110(18)
C26 0.030(2) 0.0255(19) 0.025(2) 0.0051(15) 0.0033(16) 0.0121(17)
C27 0.034(2) 0.032(2) 0.029(2) 0.0017(17) -0.0024(17) 0.0165(18)
Co1 0.0294(4) 0.0281(4) 0.0203(4) 0.0072(3) -0.0014(3) 0.0079(3)
O1 0.0298(16) 0.069(3) 0.0351(19) 0.0098(16) 0.0007(14) 0.0227(19)
O2 0.055(2) 0.0348(18) 0.0242(16) 0.0111(15) -0.0012(14) 0.0119(14)
O3 0.049(2) 0.0292(16) 0.0310(18) 0.0143(14) -0.0128(14) 0.0023(14)
O4 0.343(12) 0.050(3) 0.031(3) -0.008(5) -0.044(5) 0.013(2)

loop_
_atom_type_symbol
_atom_type_description
_atom_type_scat_dispersion_real
_atom_type_scat_dispersion_imag
_atom_type_scat_source
C C 0.0033 0.0016 'International Tables Vol C Tables 4.2.6.8 and 6.1.1.4'
H H 0.0000 0.0000 'International Tables Vol C Tables 4.2.6.8 and 6.1.1.4'
N N 0.0061 0.0033 'International Tables Vol C Tables 4.2.6.8 and 6.1.1.4'
O O 0.0106 0.0060 'International Tables Vol C Tables 4.2.6.8 and 6.1.1.4'
Co Co 0.3494 0.9721 'International Tables Vol C Tables 4.2.6.8 and 6.1.1.4'
Bi Bi -4.1077 10.2566 'International Tables Vol C Tables 4.2.6.8 and 6.1.1.4'

loop_
_geom_angle_atom_site_label_1
_geom_angle_atom_site_label_2
_geom_angle_atom_site_label_3
_geom_angle_site_symmetry_1
_geom_angle_site_symmetry_3
_geom_angle
_geom_angle_publ_flag
O23 Bi1 O13 . . 93.19(12) ?
O23 Bi1 N2 . . 68.79(11) ?
O13 Bi1 N2 . . 73.57(12) ?
O23 Bi1 O11 . 2_666 79.71(12) ?
O13 Bi1 O11 . 2_666 156.24(11) ?
N2 Bi1 O11 . 2_666 82.74(11) ?
O23 Bi1 N1 . . 73.56(11) ?
O13 Bi1 N1 . . 67.02(11) ?
N2 Bi1 N1 . . 122.67(11) ?
O11 Bi1 N1 2_666 . 130.55(11) ?
O23 Bi1 O21 . . 134.27(10) ?
O13 Bi1 O21 . . 78.84(11) ?
N2 Bi1 O21 . . 65.75(11) ?
O11 Bi1 O21 2_666 . 89.88(11) ?
N1 Bi1 O21 . . 137.88(11) ?
O23 Bi1 O11 . . 72.66(11) ?
O13 Bi1 O11 . . 129.08(10) ?
N2 Bi1 O11 . . 136.25(11) ?
O11 Bi1 O11 2_666 . 70.63(11) ?
N1 Bi1 O11 . . 62.07(10) ?
O21 Bi1 O11 . . 144.46(10) ?
C16 N1 C12 . . 119.8(4) ?
C16 N1 Bi1 . . 116.0(3) ?
C12 N1 Bi1 . . 124.2(3) ?
C22 N2 C26 . . 120.9(4) ?
C22 N2 Bi1 . . 121.7(3) ?
C26 N2 Bi1 . . 116.9(3) ?
C11 O11 Bi1 . 2_666 126.3(3) ?
C11 O11 Bi1 . . 120.5(3) ?
Bi1 O11 Bi1 2_666 . 109.37(11) ?
C17 O13 Bi1 . . 124.3(3) ?
C21 O21 Bi1 . . 119.5(3) ?
C27 O23 Bi1 . . 122.6(3) ?
O12 C11 O11 . . 125.7(4) ?
O12 C11 C12 . . 118.9(4) ?
O11 C11 C12 . . 115.4(4) ?
N1 C12 C13 . . 121.1(4) ?
N1 C12 C11 . . 117.4(4) ?
C13 C12 C11 . . 121.4(4) ?
C14 C13 C12 . . 119.4(4) ?
C14 C13 H13A . . 120.3 ?
C12 C13 H13A . . 120.3 ?
C13 C14 C15 . . 119.3(4) ?
C13 C14 H14A . . 120.3 ?
C15 C14 H14A . . 120.3 ?
C16 C15 C14 . . 118.6(4) ?
C16 C15 H15A . . 120.7 ?
C14 C15 H15A . . 120.7 ?
N1 C16 C15 . . 121.7(4) ?
N1 C16 C17 . . 115.6(4) ?
C15 C16 C17 . . 122.7(4) ?
O14 C17 O13 . . 125.0(4) ?
O14 C17 C16 . . 118.3(4) ?
O13 C17 C16 . . 116.7(4) ?
O22 C21 O21 . . 127.0(4) ?
O22 C21 C22 . . 116.5(4) ?
O21 C21 C22 . . 116.5(4) ?
N2 C22 C23 . . 121.1(4) ?
N2 C22 C21 . . 115.9(4) ?
C23 C22 C21 . . 123.0(4) ?
C24 C23 C22 . . 119.1(4) ?
C24 C23 H23A . . 120.5 ?
C22 C23 H23A . . 120.5 ?
C23 C24 C25 . . 119.3(4) ?
C23 C24 H24A . . 120.4 ?
C25 C24 H24A . . 120.4 ?
C26 C25 C24 . . 118.5(4) ?
C26 C25 H25A . . 120.8 ?
C24 C25 H25A . . 120.8 ?
N2 C26 C25 . . 121.1(4) ?
N2 C26 C27 . . 115.1(4) ?
C25 C26 C27 . . 123.7(4) ?
O24 C27 O23 . . 124.1(4) ?
O24 C27 C26 . . 120.3(4) ?
O23 C27 C26 . . 115.6(4) ?
O3 Co1 O3 2_565 . 180.0(3) ?
O3 Co1 O2 2_565 2_565 88.90(14) ?
O3 Co1 O2 . 2_565 91.10(14) ?
O3 Co1 O2 2_565 . 91.10(14) ?
O3 Co1 O2 . . 88.90(14) ?
O2 Co1 O2 2_565 . 180.00(17) ?
O3 Co1 O1 2_565 2_565 90.42(16) ?
O3 Co1 O1 . 2_565 89.58(16) ?
O2 Co1 O1 2_565 2_565 89.79(15) ?
O2 Co1 O1 . 2_565 90.21(15) ?
O3 Co1 O1 2_565 . 89.58(16) ?
O3 Co1 O1 . . 90.42(16) ?
O2 Co1 O1 2_565 . 90.21(15) ?
O2 Co1 O1 . . 89.79(15) ?
O1 Co1 O1 2_565 . 180.0 ?
Co1 O1 H1A . . 126(4) ?
Co1 O1 H1B . . 124(3) ?
H1A O1 H1B . . 105.9(17) ?
Co1 O2 H2A . . 116(4) ?
Co1 O2 H2B . . 119(4) ?
H2A O2 H2B . . 105.6(17) ?
Co1 O3 H3A . . 115(3) ?
Co1 O3 H3B . . 135(3) ?
H3A O3 H3B . . 104.3(16) ?
H4A O4 H4B . . 105.0(17) ?

loop_
_geom_bond_atom_site_label_1
_geom_bond_atom_site_label_2
_geom_bond_site_symmetry_2
_geom_bond_distance
_geom_bond_publ_flag
Bi1 O23 . 2.269(3) ?
Bi1 O13 . 2.307(3) ?
Bi1 N2 . 2.372(3) ?
Bi1 O11 2_666 2.493(3) ?
Bi1 N1 . 2.494(3) ?
Bi1 O21 . 2.498(3) ?
Bi1 O11 . 2.682(3) ?
N1 C16 . 1.331(5) ?
N1 C12 . 1.338(5) ?
N2 C22 . 1.323(5) ?
N2 C26 . 1.337(5) ?
O11 C11 . 1.281(5) ?
O11 Bi1 2_666 2.493(3) ?
O12 C11 . 1.233(5) ?
O13 C17 . 1.272(5) ?
O14 C17 . 1.223(5) ?
O21 C21 . 1.256(5) ?
O22 C21 . 1.234(5) ?
O23 C27 . 1.285(5) ?
O24 C27 . 1.230(5) ?
C11 C12 . 1.507(6) ?
C12 C13 . 1.381(6) ?
C13 C14 . 1.367(7) ?
C13 H13A . 0.9300 ?
C14 C15 . 1.383(7) ?
C14 H14A . 0.9300 ?
C15 C16 . 1.382(6) ?
C15 H15A . 0.9300 ?
C16 C17 . 1.508(6) ?
C21 C22 . 1.508(6) ?
C22 C23 . 1.386(6) ?
C23 C24 . 1.380(7) ?
C23 H23A . 0.9300 ?
C24 C25 . 1.389(7) ?
C24 H24A . 0.9300 ?
C25 C26 . 1.387(6) ?
C25 H25A . 0.9300 ?
C26 C27 . 1.490(6) ?
Co1 O3 2_565 2.044(3) ?
Co1 O3 . 2.044(3) ?
Co1 O2 2_565 2.084(3) ?
Co1 O2 . 2.084(3) ?
Co1 O1 2_565 2.094(3) ?
Co1 O1 . 2.094(3) ?
O1 H1A . 0.836(10) ?
O1 H1B . 0.835(10) ?
O2 H2A . 0.836(10) ?
O2 H2B . 0.837(10) ?
O3 H3A . 0.839(10) ?
O3 H3B . 0.841(10) ?
O4 H4A . 0.840(10) ?
O4 H4B . 0.839(10) ?

loop_
_geom_hbond_atom_site_label_D
_geom_hbond_atom_site_label_H
_geom_hbond_atom_site_label_A
_geom_hbond_site_symmetry_A
_geom_hbond_distance_DH
_geom_hbond_distance_HA
_geom_hbond_distance_DA
_geom_hbond_angle_DHA
_geom_hbond_publ_flag
O1 H1A O12 2_566 0.836(10) 2.04(2) 2.848(5) 163(6) yes
O1 H1B O12 1_454 0.835(10) 2.079(12) 2.913(5) 177(6) yes
O2 H2A O4 1_554 0.836(10) 1.778(14) 2.607(6) 171(6) yes
O2 H2B O21 2_565 0.837(10) 2.002(11) 2.839(5) 178(5) yes
O3 H3A O22 2_565 0.839(10) 1.807(17) 2.631(5) 167(6) yes
O3 H3B O14 1_565 0.841(10) 1.958(17) 2.785(5) 167(6) yes
O4 H4A O14 2_556 0.840(10) 2.11(6) 2.885(7) 153(12) yes
O4 H4B O24 1_455 0.839(10) 2.07(2) 2.898(7) 171(11) yes
